data_7248178
loop_
_publ_author_name
'Yan, Qiao-Wei'
'Wu, Ling-Wei'
'Liu, Zhen-Wu'
'Chen, Feng'
'Ling, Chen'
'Liu, Hai-Yang'
'Xiao, Xin-Yan'
'Si, Li-Ping'

_publ_section_title
;
 First application of antimony(iii) corrole for electrocatalytic hydrogen
 evolution
;
_journal_issue 8
_journal_name_full 'Green Chemistry'
_journal_page_first 4574
_journal_page_last 4581
_journal_paper_doi 10.1039/D3GC04884E
_journal_volume 26
_journal_year 2024
_chemical_formula_moiety 'C40.5 H19.5 N4.5 O3'
_chemical_formula_sum 'C41.5 H21.5 Cl0.25 N5 O5.5'
_chemical_formula_weight 687.00
_space_group_crystal_system monoclinic
_space_group_IT_number 11
_space_group_name_Hall '-P 2yb'
_space_group_name_H-M_alt 'P 1 21/m 1'
_atom_sites_solution_hydrogens geom
_audit_creation_date 2023-10-19
_audit_creation_method
;
Olex2 1.2
(compiled 2018.05.29 svn.r3508 for OlexSys, GUI svn.r5506)
;
_audit_update_record
;
2023-11-04 deposited with the CCDC.	2024-02-15 downloaded from the CCDC.
;
_cell_angle_alpha 90
_cell_angle_beta 100.643(2)
_cell_angle_gamma 90
_cell_formula_units_Z 4
_cell_length_a 12.7611(3)
_cell_length_b 18.5038(3)
_cell_length_c 14.1018(3)
_cell_measurement_reflns_used 10098
_cell_measurement_temperature 169.99(10)
_cell_measurement_theta_max 75.2460
_cell_measurement_theta_min 3.1900
_cell_volume 3272.56(12)
_computing_cell_refinement 'CrysAlisPro 1.171.42.90a (Rigaku OD, 2023)'
_computing_data_collection 'CrysAlisPro 1.171.42.90a (Rigaku OD, 2023)'
_computing_data_reduction 'CrysAlisPro 1.171.42.90a (Rigaku OD, 2023)'
_computing_molecular_graphics 'Olex2 (Dolomanov et al., 2009)'
_computing_publication_material 'Olex2 (Dolomanov et al., 2009)'
_computing_structure_refinement 'ShelXL (Sheldrick, 2015)'
_diffrn_ambient_environment N~2~
_diffrn_ambient_temperature 169.99(10)
_diffrn_detector 'Hybrid Pixel Array Detector'
_diffrn_detector_area_resol_mean 10.0000
_diffrn_detector_type HyPix
_diffrn_measured_fraction_theta_full 0.984
_diffrn_measured_fraction_theta_max 0.959
_diffrn_measurement_details
;
List of Runs (angles in degrees, time in seconds):

  # Type    Start    End  Width  t~exp~   \w     \q     \k     \f   Frames
#--------------------------------------------------------------------------
  1  \w   -111.00 -36.00   0.50    3.00    --  -47.19 -21.00  77.00  150
  2  \w    -22.00   4.00   0.50    3.00    --  -47.19  21.00-116.00   52
  3  \w     -3.00  24.00   0.50    3.00    --   47.19 -21.00  77.00   54
  4  \w     41.00 123.00   0.50    3.00    --   47.19  21.00-116.00  164
  5  \w     91.00 178.00   0.50   15.00    --  103.25  21.00-116.00  174
  6  \w   -122.00 -96.00   0.50   15.00    -- -104.50 -21.00  77.00   52
  7  \w    -21.00  26.00   0.50    3.00    --  -47.19  19.00  30.00   94
  8  \w     68.00  93.00   0.50    3.00    --   47.19-125.00-150.00   50
  9  \w    -26.00  45.00   0.50    3.00    --   47.19 -38.00 -60.00  142
 10  \w     31.00  56.00   0.50   15.00    --  103.25 -61.00 150.00   50
 11  \w     43.00  74.00   0.50   15.00    --  103.25 -61.00  90.00   62
 12  \w     57.00 108.00   0.50   15.00    --  103.25-125.00   0.00  102
 13  \w     32.00 105.00   0.50   15.00    --  103.25 -77.00-180.00  146
 14  \w     33.00  74.00   0.50   15.00    --  103.25 -61.00 -30.00   82
 15  \w     37.00 106.00   0.50   15.00    --  103.25-125.00  90.00  138
 16  \w     56.00 100.00   0.50   15.00    --  103.25 -94.00-120.00   88
 17  \w     36.00  62.00   0.50   15.00    --  103.25 -61.00-120.00   52
 18  \w     33.00  60.00   0.50   15.00    --  103.25 -61.00 120.00   54
 19  \w     33.00  75.00   0.50   15.00    --  103.25 -61.00 -90.00   84
 20  \w     35.00  61.00   0.50   15.00    --  103.25 -61.00  60.00   52
 21  \w   -164.00 -96.00   0.50   15.00    -- -104.50 -61.00  30.00  136
 22  \w   -127.00 -92.00   0.50   15.00    -- -104.50 -61.00   0.00   70
 23  \w   -173.00-131.00   0.50   15.00    -- -104.50 -61.00   0.00   84
 24  \w    -89.00 -61.00   0.50   15.00    -- -104.50  77.00   0.00   56
 25  \w   -174.00-104.00   0.50   15.00    -- -104.50 -45.00 -30.00  140
;
_diffrn_measurement_device 'four-circle diffractometer'
_diffrn_measurement_device_type 'XtaLAB Synergy R, HyPix'
_diffrn_measurement_method '\w scans'
_diffrn_orient_matrix_type 'CrysAlisPro convention (1999,Acta A55,543-557)'
_diffrn_orient_matrix_UB_11 -0.0907536000
_diffrn_orient_matrix_UB_12 0.0214805000
_diffrn_orient_matrix_UB_13 -0.0831635000
_diffrn_orient_matrix_UB_21 -0.0810476000
_diffrn_orient_matrix_UB_22 -0.0077581000
_diffrn_orient_matrix_UB_23 0.0679011000
_diffrn_orient_matrix_UB_31 0.0167096000
_diffrn_orient_matrix_UB_32 0.0800519000
_diffrn_orient_matrix_UB_33 0.0289534000
_diffrn_radiation_monochromator mirror
_diffrn_radiation_probe x-ray
_diffrn_radiation_type CuK\a
_diffrn_radiation_wavelength 1.54184
_diffrn_reflns_av_R_equivalents 0.0449
_diffrn_reflns_av_unetI/netI 0.0362
_diffrn_reflns_Laue_measured_fraction_full 0.984
_diffrn_reflns_Laue_measured_fraction_max 0.959
_diffrn_reflns_limit_h_max 15
_diffrn_reflns_limit_h_min -16
_diffrn_reflns_limit_k_max 23
_diffrn_reflns_limit_k_min -19
_diffrn_reflns_limit_l_max 17
_diffrn_reflns_limit_l_min -17
_diffrn_reflns_number 25286
_diffrn_reflns_point_group_measured_fraction_full 0.984
_diffrn_reflns_point_group_measured_fraction_max 0.959
_diffrn_reflns_theta_full 67.684
_diffrn_reflns_theta_max 75.551
_diffrn_reflns_theta_min 3.189
_diffrn_source 'Rotating-anode X-ray tube'
_diffrn_source_type 'PhotonJet R (Cu) X-ray Source'
_exptl_absorpt_coefficient_mu 0.959
_exptl_absorpt_correction_T_max 1.00000
_exptl_absorpt_correction_T_min 0.66092
_exptl_absorpt_correction_type multi-scan
_exptl_absorpt_process_details
;
CrysAlisPro 1.171.42.90a (Rigaku Oxford Diffraction, 2023)
Empirical absorption correction using spherical harmonics,
implemented in SCALE3 ABSPACK scaling algorithm.
;
_exptl_crystal_colour 'light yellow'
_exptl_crystal_density_diffrn 1.394
_exptl_crystal_description cube
_exptl_crystal_F_000 1415
_exptl_crystal_size_max 0.33
_exptl_crystal_size_mid 0.26
_exptl_crystal_size_min 0.14
_refine_diff_density_max 0.260
_refine_diff_density_min -0.266
_refine_diff_density_rms 0.040
_refine_ls_extinction_method none
_refine_ls_goodness_of_fit_ref 1.060
_refine_ls_hydrogen_treatment constr
_refine_ls_matrix_type full
_refine_ls_number_parameters 445
_refine_ls_number_reflns 6729
_refine_ls_number_restraints 0
_refine_ls_restrained_S_all 1.060
_refine_ls_R_factor_all 0.0602
_refine_ls_R_factor_gt 0.0457
_refine_ls_shift/su_max 0.000
_refine_ls_shift/su_mean 0.000
_refine_ls_structure_factor_coef Fsqd
_refine_ls_weighting_details 'w=1/[\s^2^(Fo^2^)+(0.0692P)^2^+0.6289P] where P=(Fo^2^+2Fc^2^)/3'
_refine_ls_weighting_scheme calc
_refine_ls_wR_factor_gt 0.1254
_refine_ls_wR_factor_ref 0.1341
_reflns_Friedel_coverage 0.000
_reflns_number_gt 5099
_reflns_number_total 6729
_reflns_threshold_expression 'I > 2\s(I)'
_cod_data_source_file d3gc04884e2.cif
_cod_data_source_block tx12699_auto_sq
_cod_depositor_comments 'Adding full bibliography for 7248177--7248178.cif.'
_cod_original_formula_sum 'C41.50 H21.50 Cl0.25 N5 O5.50'
_cod_database_code 7248178
_shelx_shelxl_version_number 2018/3
_chemical_oxdiff_formula CHNOCl
_chemical_oxdiff_usercomment CHNOCl
_shelx_space_group_comment
;
The symmetry employed for this shelxl refinement is uniquely defined
by the following loop, which should always be used as a source of
symmetry information in preference to the above space-group names.
They are only intended as comments.
;
_diffrn_oxdiff_digest_frames
;
017b0f4b2f5553bf444cdc35b31812ab5a000277a2f
;
_reflns_odcompleteness_completeness 99.95
_reflns_odcompleteness_iscentric 1
_reflns_odcompleteness_theta 66.97
_olex2_refinement_description
;
1. Fixed Uiso
 At 1.2 times of:
  All C(H) groups, All C(H,H) groups
2.a Secondary CH2 refined with riding coordinates:
 C49(H49A,H49B), C6(H6A,H6B)
2.b Aromatic/amide H refined with riding coordinates:
 C24(H24), C51(H51), C42(H42), C14(H14), C39(H39), C21(H21), C8(H8), C30(H30),
 C45(H45), C18(H18), C32(H32), C28(H28), C38(H38), C34(H34), C31(H31), C37(H37),
  C35(H35), C36(H36), C29(H29)
;
_platon_squeeze_void_probe_radius 1.20
_olex2_submission_special_instructions 'No special instructions were received'
_oxdiff_exptl_absorpt_empirical_details
;
Empirical correction (ABSPACK) includes:
- Absorption correction using spherical harmonics
- Frame scaling
;
_oxdiff_exptl_absorpt_empirical_full_max 1.473
_oxdiff_exptl_absorpt_empirical_full_min 0.690

loop_
_space_group_symop_operation_xyz
'x, y, z'
'-x, y+1/2, -z'
'-x, -y, -z'
'x, -y-1/2, z'

loop_
_atom_site_label
_atom_site_type_symbol
_atom_site_fract_x
_atom_site_fract_y
_atom_site_fract_z
_atom_site_U_iso_or_equiv
_atom_site_adp_type
_atom_site_occupancy
_atom_site_site_symmetry_order
_atom_site_calc_flag
_atom_site_refinement_flags_posn
_atom_site_refinement_flags_adp
_atom_site_refinement_flags_occupancy
_atom_site_disorder_assembly
_atom_site_disorder_group
O23 O 0.66724(10) 0.49219(6) 0.09312(8) 0.0408(3) Uani 1 1 d . . . . .
O16 O 0.66165(10) 0.41975(6) 0.26355(9) 0.0435(3) Uani 1 1 d . . . . .
O43 O 0.61588(11) 0.67623(8) 0.83788(9) 0.0518(3) Uani 1 1 d . . . . .
N26 N 0.75112(17) 0.750000 0.06198(15) 0.0395(5) Uani 1 2 d S T P . .
N12 N 0.71039(13) 0.51424(8) 0.59608(10) 0.0435(3) Uani 1 1 d . . . . .
C4 C 0.65449(14) 0.56690(9) 0.10960(12) 0.0373(4) Uani 1 1 d . . . . .
N48 N 0.27640(15) 0.64357(10) 1.06377(14) 0.0596(5) Uani 1 1 d . . . . .
C11 C 0.65298(15) 0.56893(9) 0.63388(13) 0.0413(4) Uani 1 1 d . . . . .
C41 C 0.51900(14) 0.68260(9) 0.66937(12) 0.0372(4) Uani 1 1 d . . . . .
C49 C 0.45314(19) 0.750000 0.67749(16) 0.0370(5) Uani 1 2 d S T P . .
H49A H 0.389270 0.750001 0.625561 0.044 Uiso 1 2 calc RS T P . .
H49B H 0.428941 0.750000 0.740265 0.044 Uiso 1 2 calc RS T P . .
C25 C 0.70116(14) 0.68903(9) 0.09071(12) 0.0373(4) Uani 1 1 d . . . . .
C15 C 0.64077(15) 0.46897(9) 0.33460(12) 0.0401(4) Uani 1 1 d . . . . .
C5 C 0.57145(14) 0.58628(9) 0.15787(11) 0.0373(4) Uani 1 1 d . . . . .
C27 C 0.8493(2) 0.750000 0.02668(18) 0.0375(5) Uani 1 2 d S T P . .
N53 N 1.11178(15) 0.43422(10) 0.07940(13) 0.0585(4) Uani 1 1 d . . . . .
C9 C 0.58633(15) 0.55929(9) 0.47187(12) 0.0414(4) Uani 1 1 d . . . . .
C44 C 0.54020(14) 0.71226(10) 0.87704(12) 0.0404(4) Uani 1 1 d . . . . .
C40 C 0.59558(14) 0.65177(9) 0.74237(12) 0.0388(4) Uani 1 1 d . . . . .
C6 C 0.50832(15) 0.53044(9) 0.20143(12) 0.0400(4) Uani 1 1 d . . . . .
H6A H 0.507388 0.484323 0.165682 0.048 Uiso 1 1 calc R . . . .
H6B H 0.433819 0.547043 0.196950 0.048 Uiso 1 1 calc R . . . .
C24 C 0.71937(14) 0.61619(9) 0.07474(12) 0.0389(4) Uani 1 1 d . . . . .
H24 H 0.773865 0.601111 0.041448 0.047 Uiso 1 1 calc R . . . .
C10 C 0.57625(15) 0.59712(9) 0.55944(12) 0.0403(4) Uani 1 1 d . . . . .
C13 C 0.66963(15) 0.50925(10) 0.49719(12) 0.0418(4) Uani 1 1 d . . . . .
C51 C 0.55462(14) 0.65927(9) 0.17144(12) 0.0373(4) Uani 1 1 d . . . . .
H51 H 0.498931 0.674075 0.203465 0.045 Uiso 1 1 calc R . . . .
C50 C 0.61837(14) 0.71098(9) 0.13867(11) 0.0360(3) Uani 1 1 d . . . . .
C42 C 0.51061(15) 0.65320(9) 0.57729(12) 0.0394(4) Uani 1 1 d . . . . .
H42 H 0.459011 0.671927 0.525898 0.047 Uiso 1 1 calc R . . . .
C7 C 0.55935(15) 0.51915(9) 0.30611(12) 0.0397(4) Uani 1 1 d . . . . .
C22 C 0.75863(15) 0.46152(9) 0.14421(12) 0.0398(4) Uani 1 1 d . . . . .
C46 C 0.39891(14) 0.71198(10) 0.96778(12) 0.0394(4) Uani 1 1 d . . . . .
C14 C 0.69647(15) 0.46167(10) 0.42831(13) 0.0426(4) Uani 1 1 d . . . . .
H14 H 0.750318 0.426036 0.444981 0.051 Uiso 1 1 calc R . . . .
C39 C 0.66342(15) 0.59566(10) 0.72737(12) 0.0404(4) Uani 1 1 d . . . . .
H39 H 0.714604 0.576479 0.778739 0.048 Uiso 1 1 calc R . . . .
C21 C 0.85097(15) 0.46107(10) 0.10561(13) 0.0435(4) Uani 1 1 d . . . . .
H21 H 0.851459 0.483111 0.044849 0.052 Uiso 1 1 calc R . . . .
C8 C 0.53141(15) 0.56408(9) 0.37706(12) 0.0407(4) Uani 1 1 d . . . . .
H8 H 0.474968 0.597905 0.360658 0.049 Uiso 1 1 calc R . . . .
C30 C 1.0394(2) 0.750000 -0.0385(2) 0.0498(6) Uani 1 2 d S T P . .
H30 H 1.105096 0.750000 -0.061085 0.060 Uiso 1 2 calc RS T P . .
C20 C 0.94254(16) 0.42854(10) 0.15551(14) 0.0450(4) Uani 1 1 d . . . . .
C17 C 0.75668(15) 0.42609(9) 0.23180(13) 0.0412(4) Uani 1 1 d . . . . .
C45 C 0.47004(15) 0.67447(10) 0.92226(12) 0.0409(4) Uani 1 1 d . . . . .
H45 H 0.470393 0.623128 0.922255 0.049 Uiso 1 1 calc R . . . .
C18 C 0.84756(16) 0.39288(10) 0.28072(13) 0.0458(4) Uani 1 1 d . . . . .
H18 H 0.845819 0.368484 0.339687 0.055 Uiso 1 1 calc R . . . .
C32 C 0.8498(2) 0.750000 -0.0707(2) 0.0483(6) Uani 1 2 d S T P . .
H32 H 0.784602 0.750000 -0.115819 0.058 Uiso 1 2 calc RS T P . .
C33 C 0.80241(15) 0.47752(10) 0.64450(13) 0.0441(4) Uani 1 1 d . . . . .
C19 C 0.94173(16) 0.39485(10) 0.24439(13) 0.0465(4) Uani 1 1 d . . . . .
C47 C 0.33000(15) 0.67352(11) 1.02052(13) 0.0454(4) Uani 1 1 d . . . . .
C52 C 1.03806(16) 0.43076(10) 0.11385(14) 0.0482(4) Uani 1 1 d . . . . .
N55 N 1.11225(18) 0.33990(12) 0.34666(17) 0.0731(6) Uani 1 1 d . . . . .
C28 C 0.9440(2) 0.750000 0.0916(2) 0.0527(7) Uani 1 2 d S T P . .
H28 H 0.944055 0.750000 0.158930 0.063 Uiso 1 2 calc RS T P . .
C38 C 0.80381(17) 0.44411(11) 0.73250(14) 0.0497(4) Uani 1 1 d . . . . .
H38 H 0.741999 0.444905 0.761101 0.060 Uiso 1 1 calc R . . . .
C54 C 1.03715(19) 0.36352(12) 0.29995(16) 0.0550(5) Uani 1 1 d . . . . .
C34 C 0.89355(17) 0.47477(11) 0.60243(15) 0.0525(5) Uani 1 1 d . . . . .
H34 H 0.893402 0.497584 0.542059 0.063 Uiso 1 1 calc R . . . .
C31 C 0.9467(3) 0.750000 -0.1024(2) 0.0544(7) Uani 1 2 d S T P . .
H31 H 0.947574 0.750000 -0.169633 0.065 Uiso 1 2 calc RS T P . .
C37 C 0.89511(19) 0.40958(12) 0.77885(16) 0.0576(5) Uani 1 1 d . . . . .
H37 H 0.895947 0.387705 0.839930 0.069 Uiso 1 1 calc R . . . .
C35 C 0.98352(18) 0.43900(13) 0.64852(17) 0.0611(5) Uani 1 1 d . . . . .
H35 H 1.044738 0.436601 0.619205 0.073 Uiso 1 1 calc R . . . .
C36 C 0.98509(19) 0.40643(12) 0.73764(17) 0.0608(5) Uani 1 1 d . . . . .
H36 H 1.047327 0.382306 0.769772 0.073 Uiso 1 1 calc R . . . .
C29 C 1.0396(3) 0.750000 0.0579(2) 0.0588(7) Uani 1 2 d S T P . .
H29 H 1.105343 0.750000 0.102338 0.071 Uiso 1 2 calc RS T P . .

loop_
_atom_site_aniso_label
_atom_site_aniso_U_11
_atom_site_aniso_U_22
_atom_site_aniso_U_33
_atom_site_aniso_U_23
_atom_site_aniso_U_13
_atom_site_aniso_U_12
O23 0.0489(7) 0.0371(6) 0.0415(6) -0.0037(5) 0.0220(5) -0.0022(5)
O16 0.0546(8) 0.0406(6) 0.0440(6) -0.0069(5) 0.0319(6) -0.0057(5)
O43 0.0481(7) 0.0742(9) 0.0361(6) -0.0124(6) 0.0158(5) 0.0121(6)
N26 0.0444(11) 0.0372(10) 0.0439(11) 0.000 0.0268(9) 0.000
N12 0.0513(9) 0.0463(8) 0.0383(7) -0.0009(6) 0.0220(7) 0.0065(7)
C4 0.0435(9) 0.0364(8) 0.0362(8) -0.0036(6) 0.0180(7) -0.0009(7)
N48 0.0566(11) 0.0674(11) 0.0610(10) 0.0098(9) 0.0273(9) -0.0066(9)
C11 0.0486(10) 0.0416(9) 0.0406(9) -0.0010(7) 0.0264(8) -0.0003(7)
C41 0.0422(9) 0.0394(9) 0.0353(8) -0.0014(7) 0.0215(7) -0.0026(7)
C49 0.0383(12) 0.0452(13) 0.0317(11) 0.000 0.0178(9) 0.000
C25 0.0397(9) 0.0398(9) 0.0369(8) 0.0003(7) 0.0188(7) -0.0007(7)
C15 0.0519(10) 0.0357(8) 0.0401(9) -0.0051(7) 0.0280(8) -0.0042(7)
C5 0.0420(9) 0.0419(9) 0.0316(8) -0.0024(7) 0.0164(7) -0.0032(7)
C27 0.0399(13) 0.0322(11) 0.0462(13) 0.000 0.0236(11) 0.000
N53 0.0608(11) 0.0607(11) 0.0623(10) 0.0095(8) 0.0333(9) 0.0097(8)
C9 0.0537(10) 0.0379(9) 0.0389(8) -0.0018(7) 0.0249(8) -0.0008(7)
C44 0.0436(10) 0.0503(9) 0.0312(7) -0.0029(7) 0.0171(7) 0.0047(8)
C40 0.0436(9) 0.0456(9) 0.0329(8) -0.0048(7) 0.0217(7) -0.0052(7)
C6 0.0448(9) 0.0409(9) 0.0397(8) -0.0054(7) 0.0220(7) -0.0059(7)
C24 0.0414(9) 0.0418(9) 0.0392(8) -0.0011(7) 0.0227(7) 0.0001(7)
C10 0.0501(10) 0.0400(9) 0.0362(8) -0.0003(7) 0.0225(7) -0.0015(7)
C13 0.0502(10) 0.0413(9) 0.0398(9) -0.0005(7) 0.0233(8) -0.0008(7)
C51 0.0383(9) 0.0445(9) 0.0335(8) -0.0024(7) 0.0181(7) -0.0011(7)
C50 0.0385(9) 0.0408(8) 0.0327(8) -0.0002(7) 0.0168(7) -0.0003(7)
C42 0.0494(10) 0.0395(9) 0.0341(8) -0.0002(7) 0.0202(7) -0.0032(7)
C7 0.0490(10) 0.0379(9) 0.0390(8) -0.0013(7) 0.0257(7) -0.0070(7)
C22 0.0494(10) 0.0334(8) 0.0426(9) -0.0040(7) 0.0244(8) -0.0026(7)
C46 0.0431(9) 0.0452(9) 0.0333(8) 0.0023(7) 0.0157(7) -0.0009(7)
C14 0.0514(10) 0.0403(9) 0.0431(9) -0.0014(7) 0.0269(8) 0.0015(7)
C39 0.0436(9) 0.0458(9) 0.0366(8) 0.0017(7) 0.0202(7) 0.0001(7)
C21 0.0536(11) 0.0397(9) 0.0443(9) -0.0010(7) 0.0273(8) 0.0000(8)
C8 0.0504(10) 0.0374(9) 0.0406(9) -0.0004(7) 0.0245(8) -0.0010(7)
C30 0.0431(15) 0.0475(14) 0.0654(17) 0.000 0.0274(13) 0.000
C20 0.0518(11) 0.0404(9) 0.0498(10) -0.0001(8) 0.0277(9) 0.0026(8)
C17 0.0521(10) 0.0359(9) 0.0428(9) -0.0060(7) 0.0275(8) -0.0038(7)
C45 0.0496(10) 0.0388(9) 0.0369(8) -0.0012(7) 0.0152(7) 0.0018(7)
C18 0.0596(12) 0.0421(9) 0.0425(9) -0.0009(8) 0.0272(9) 0.0009(8)
C32 0.0441(14) 0.0605(16) 0.0456(14) 0.000 0.0226(12) 0.000
C33 0.0505(10) 0.0426(9) 0.0436(9) -0.0013(7) 0.0201(8) 0.0020(8)
C19 0.0556(11) 0.0422(9) 0.0484(10) 0.0012(8) 0.0267(9) 0.0038(8)
C47 0.0461(10) 0.0502(10) 0.0431(9) 0.0030(8) 0.0160(8) -0.0017(8)
C52 0.0542(11) 0.0445(10) 0.0519(10) 0.0045(8) 0.0260(9) 0.0072(8)
N55 0.0693(14) 0.0751(13) 0.0776(13) 0.0184(11) 0.0205(11) 0.0093(11)
C28 0.0494(16) 0.0633(17) 0.0492(15) 0.000 0.0190(13) 0.000
C38 0.0545(11) 0.0484(10) 0.0520(10) 0.0004(8) 0.0251(9) 0.0034(9)
C54 0.0608(13) 0.0539(11) 0.0574(12) 0.0070(9) 0.0299(10) 0.0051(10)
C34 0.0549(12) 0.0554(11) 0.0536(11) 0.0017(9) 0.0263(9) 0.0010(9)
C31 0.0601(18) 0.0596(17) 0.0534(16) 0.000 0.0364(14) 0.000
C37 0.0662(14) 0.0554(12) 0.0539(11) 0.0056(9) 0.0182(10) 0.0066(10)
C35 0.0549(13) 0.0648(13) 0.0701(14) -0.0041(11) 0.0286(11) 0.0025(10)
C36 0.0578(13) 0.0577(12) 0.0675(13) -0.0003(10) 0.0131(10) 0.0080(10)
C29 0.0453(16) 0.0643(18) 0.071(2) 0.000 0.0216(14) 0.000

loop_
_atom_type_symbol
_atom_type_description
_atom_type_scat_dispersion_real
_atom_type_scat_dispersion_imag
_atom_type_scat_source
C C 0.0181 0.0091 'International Tables Vol C Tables 4.2.6.8 and 6.1.1.4'
H H 0.0000 0.0000 'International Tables Vol C Tables 4.2.6.8 and 6.1.1.4'
N N 0.0311 0.0180 'International Tables Vol C Tables 4.2.6.8 and 6.1.1.4'
O O 0.0492 0.0322 'International Tables Vol C Tables 4.2.6.8 and 6.1.1.4'
Cl Cl 0.3639 0.7018 'International Tables Vol C Tables 4.2.6.8 and 6.1.1.4'

loop_
_geom_angle_atom_site_label_1
_geom_angle_atom_site_label_2
_geom_angle_atom_site_label_3
_geom_angle
_geom_angle_site_symmetry_1
_geom_angle_site_symmetry_3
_geom_angle_publ_flag
C22 O23 C4 115.41(13) . . ?
C17 O16 C15 117.97(13) . . ?
C44 O43 C40 121.75(14) . . ?
C25 N26 C25 108.23(18) 4_575 . ?
C25 N26 C27 125.35(10) . . ?
C25 N26 C27 125.35(10) 4_575 . ?
C11 N12 C33 127.13(15) . . ?
C13 N12 C11 107.51(15) . . ?
C13 N12 C33 124.81(14) . . ?
C5 C4 O23 116.59(14) . . ?
C24 C4 O23 119.43(14) . . ?
C24 C4 C5 123.92(15) . . ?
C10 C11 N12 108.95(15) . . ?
C39 C11 N12 130.37(18) . . ?
C39 C11 C10 120.68(16) . . ?
C40 C41 C49 126.75(16) . . ?
C42 C41 C49 116.23(17) . . ?
C42 C41 C40 116.63(15) . . ?
C41 C49 C41 110.27(19) 4_575 . ?
N26 C25 C24 129.63(15) . . ?
N26 C25 C50 109.20(14) . . ?
C24 C25 C50 121.09(15) . . ?
C7 C15 O16 116.85(16) . . ?
C14 C15 O16 118.80(16) . . ?
C14 C15 C7 124.21(15) . . ?
C4 C5 C6 121.92(15) . . ?
C51 C5 C4 117.68(15) . . ?
C51 C5 C6 120.20(14) . . ?
C32 C27 N26 120.9(2) . . ?
C32 C27 C28 120.0(2) . . ?
C28 C27 N26 119.2(2) . . ?
C13 C9 C10 106.53(16) . . ?
C8 C9 C10 132.89(17) . . ?
C8 C9 C13 120.58(15) . . ?
O43 C44 C44 119.10(10) . 4_575 ?
O43 C44 C45 120.30(17) . . ?
C45 C44 C44 120.42(10) . 4_575 ?
O43 C40 C41 123.70(15) . . ?
C39 C40 O43 112.19(16) . . ?
C39 C40 C41 124.05(15) . . ?
C5 C6 C7 109.00(14) . . ?
C4 C24 C25 116.89(14) . . ?
C11 C10 C9 107.48(15) . . ?
C42 C10 C11 120.42(15) . . ?
C42 C10 C9 132.06(17) . . ?
N12 C13 C9 109.53(15) . . ?
N12 C13 C14 129.79(17) . . ?
C14 C13 C9 120.58(17) . . ?
C5 C51 C50 120.66(15) . . ?
C25 C50 C50 106.68(10) . 4_575 ?
C51 C50 C25 119.74(16) . . ?
C51 C50 C50 133.53(10) . 4_575 ?
C10 C42 C41 121.10(17) . . ?
C15 C7 C6 122.39(14) . . ?
C15 C7 C8 117.69(17) . . ?
C8 C7 C6 119.71(16) . . ?
O23 C22 C21 119.79(15) . . ?
O23 C22 C17 120.20(15) . . ?
C21 C22 C17 119.84(17) . . ?
C46 C46 C47 119.61(11) 4_575 . ?
C45 C46 C46 119.95(11) . 4_575 ?
C45 C46 C47 120.31(17) . . ?
C15 C14 C13 116.88(17) . . ?
C11 C39 C40 117.10(17) . . ?
C20 C21 C22 120.10(16) . . ?
C9 C8 C7 119.99(17) . . ?
C31 C30 C29 120.5(3) . . ?
C21 C20 C19 120.17(16) . . ?
C21 C20 C52 118.41(16) . . ?
C19 C20 C52 121.41(18) . . ?
O16 C17 C22 119.17(17) . . ?
O16 C17 C18 120.69(15) . . ?
C18 C17 C22 119.91(16) . . ?
C44 C45 C46 119.63(17) . . ?
C17 C18 C19 120.51(17) . . ?
C27 C32 C31 119.3(3) . . ?
C38 C33 N12 121.22(16) . . ?
C38 C33 C34 119.30(19) . . ?
C34 C33 N12 119.48(16) . . ?
C20 C19 C54 121.30(17) . . ?
C18 C19 C20 119.37(18) . . ?
C18 C19 C54 119.31(17) . . ?
N48 C47 C46 178.8(2) . . ?
N53 C52 C20 177.9(2) . . ?
C27 C28 C29 119.5(3) . . ?
C37 C38 C33 120.04(18) . . ?
N55 C54 C19 177.7(2) . . ?
C35 C34 C33 120.12(19) . . ?
C30 C31 C32 120.5(3) . . ?
C36 C37 C38 120.9(2) . . ?
C34 C35 C36 120.4(2) . . ?
C37 C36 C35 119.2(2) . . ?
C30 C29 C28 120.2(3) . . ?

loop_
_geom_bond_atom_site_label_1
_geom_bond_atom_site_label_2
_geom_bond_distance
_geom_bond_site_symmetry_2
_geom_bond_publ_flag
O23 C4 1.416(2) . ?
O23 C22 1.375(2) . ?
O16 C15 1.4152(19) . ?
O16 C17 1.373(2) . ?
O43 C44 1.371(2) . ?
O43 C40 1.399(2) . ?
N26 C25 1.392(2) . ?
N26 C25 1.392(2) 4_575 ?
N26 C27 1.431(3) . ?
N12 C11 1.410(2) . ?
N12 C13 1.398(2) . ?
N12 C33 1.418(3) . ?
C4 C5 1.408(2) . ?
C4 C24 1.382(2) . ?
N48 C47 1.141(2) . ?
C11 C10 1.398(3) . ?
C11 C39 1.391(2) . ?
C41 C49 1.520(2) . ?
C41 C40 1.403(3) . ?
C41 C42 1.394(2) . ?
C25 C24 1.393(2) . ?
C25 C50 1.415(2) . ?
C15 C7 1.396(3) . ?
C15 C14 1.387(3) . ?
C5 C6 1.509(2) . ?
C5 C51 1.386(2) . ?
C27 C32 1.374(4) . ?
C27 C28 1.374(4) . ?
N53 C52 1.137(2) . ?
C9 C10 1.446(2) . ?
C9 C13 1.405(3) . ?
C9 C8 1.393(3) . ?
C44 C44 1.396(4) 4_575 ?
C44 C45 1.381(3) . ?
C40 C39 1.393(3) . ?
C6 C7 1.514(3) . ?
C10 C42 1.386(3) . ?
C13 C14 1.400(2) . ?
C51 C50 1.389(2) . ?
C50 C50 1.444(3) 4_575 ?
C7 C8 1.397(2) . ?
C22 C21 1.386(2) . ?
C22 C17 1.403(2) . ?
C46 C46 1.407(4) 4_575 ?
C46 C45 1.390(2) . ?
C46 C47 1.440(2) . ?
C21 C20 1.385(3) . ?
C30 C31 1.348(5) . ?
C30 C29 1.359(4) . ?
C20 C19 1.402(3) . ?
C20 C52 1.448(3) . ?
C17 C18 1.379(3) . ?
C18 C19 1.391(3) . ?
C32 C31 1.391(4) . ?
C33 C38 1.384(3) . ?
C33 C34 1.401(3) . ?
C19 C54 1.442(3) . ?
N55 C54 1.145(3) . ?
C28 C29 1.388(4) . ?
C38 C37 1.383(3) . ?
C34 C35 1.379(3) . ?
C37 C36 1.381(3) . ?
C35 C36 1.391(3) . ?

loop_
_platon_squeeze_void_nr
_platon_squeeze_void_average_x
_platon_squeeze_void_average_y
_platon_squeeze_void_average_z
_platon_squeeze_void_volume
_platon_squeeze_void_count_electrons
_platon_squeeze_void_content
1 -0.011 0.750 0.403 285 87 ' '
2 0.010 0.250 0.597 286 87 ' '
3 0.227 0.750 0.794 11 0 ' '
4 0.772 0.250 0.206 11 0 ' '
